data_4313254
loop_
_publ_author_name
'Capucine Sassoye'
'Kieran Norton'
'Slavi C. Sevov'

_publ_section_title
;
 [Mo5VMo7VIO30(BPO4)2(O3P-Ph)6]5-: A Phenyl-Substituted Molybdenum(V/VI)
 Boro-Phosphate Polyoxometalate
;
_journal_name_full 'Inorganic Chemistry'
_journal_page_first 1652
_journal_page_last 1655
_journal_paper_doi 10.1021/ic020635u
_journal_volume 42
_journal_year 2003
_chemical_formula_sum 'C51 H55 B2 Mo12 N10 O57 P8'
_chemical_formula_weight 3140.71
_chemical_name_systematic
; 
(ImH2)5[Mo12O30(BPO4)2(O3P-Ph)6]*H2O 
;
_space_group_IT_number 14
_symmetry_cell_setting monoclinic
_symmetry_space_group_name_Hall '-P 2ybc'
_symmetry_space_group_name_H-M 'P 1 21/c 1'
_atom_sites_solution_hydrogens geom
_atom_sites_solution_primary direct
_atom_sites_solution_secondary difmap
_audit_creation_method SHELXL-97
_cell_angle_alpha 90.00
_cell_angle_beta 101.293(3)
_cell_angle_gamma 90.00
_cell_formula_units_Z 4
_cell_length_a 22.120(3)
_cell_length_b 13.0426(16)
_cell_length_c 32.632(4)
_cell_measurement_temperature 293(2)
_cell_volume 9232(2)
_computing_cell_refinement 'Bruker SMART'
_computing_data_collection 'Bruker SMART'
_computing_data_reduction 'Bruker SHELXTL-V5.1'
_computing_molecular_graphics 'Bruker SHELXTL-V5.1'
_computing_publication_material 'Bruker SHELXTL-V5.1'
_computing_structure_refinement 'Bruker SHELXTL-V5.1'
_computing_structure_solution 'Bruker SHELXTL-V5.1'
_diffrn_ambient_temperature 293(2)
_diffrn_measured_fraction_theta_full 1.000
_diffrn_measured_fraction_theta_max 1.000
_diffrn_measurement_device_type 'CCD area detector'
_diffrn_measurement_method 'phi and omega scans'
_diffrn_radiation_monochromator graphite
_diffrn_radiation_source 'fine-focus sealed tube'
_diffrn_radiation_type MoK\a
_diffrn_radiation_wavelength 0.71073
_diffrn_reflns_av_R_equivalents 0.2330
_diffrn_reflns_av_sigmaI/netI 0.3457
_diffrn_reflns_limit_h_max 28
_diffrn_reflns_limit_h_min -28
_diffrn_reflns_limit_k_max 16
_diffrn_reflns_limit_k_min -16
_diffrn_reflns_limit_l_max 42
_diffrn_reflns_limit_l_min -42
_diffrn_reflns_number 123155
_diffrn_reflns_theta_full 27.50
_diffrn_reflns_theta_max 27.50
_diffrn_reflns_theta_min 1.69
_exptl_absorpt_coefficient_mu 1.818
_exptl_absorpt_correction_T_max 1.0000
_exptl_absorpt_correction_T_min 0.9465
_exptl_absorpt_correction_type empirical
_exptl_absorpt_process_details SADABS
_exptl_crystal_colour dark-blue
_exptl_crystal_density_diffrn 2.260
_exptl_crystal_density_method 'not measured'
_exptl_crystal_description needle-like
_exptl_crystal_F_000 6084
_exptl_crystal_size_max 0.12
_exptl_crystal_size_mid 0.04
_exptl_crystal_size_min 0.02
_refine_diff_density_max 1.425
_refine_diff_density_min -1.701
_refine_diff_density_rms 0.375
_refine_ls_extinction_coef 0.00118(3)
_refine_ls_extinction_expression Fc^*^=kFc[1+0.001xFc^2^\l^3^/sin(2\q)]^-1/4^
_refine_ls_extinction_method SHELXL
_refine_ls_goodness_of_fit_ref 0.648
_refine_ls_hydrogen_treatment mixed
_refine_ls_matrix_type full
_refine_ls_number_parameters 1252
_refine_ls_number_reflns 21212
_refine_ls_number_restraints 0
_refine_ls_restrained_S_all 0.648
_refine_ls_R_factor_all 0.1798
_refine_ls_R_factor_gt 0.0450
_refine_ls_shift/su_max 0.002
_refine_ls_shift/su_mean 0.000
_refine_ls_structure_factor_coef Fsqd
_refine_ls_weighting_details 'calc w=1/[\s^2^(Fo^2^)+(0.0761P)^2^+0.0000P] where P=(Fo^2^+2Fc^2^)/3'
_refine_ls_weighting_scheme calc
_refine_ls_wR_factor_gt 0.1052
_refine_ls_wR_factor_ref 0.1765
_reflns_number_gt 6221
_reflns_number_total 21212
_reflns_threshold_expression >2sigma(I)
_cod_data_source_file ic020635u.cif
_cod_data_source_block mobphpo
_cod_depositor_comments
;
The following automatic conversions were performed:

'_symmetry_cell_setting' value 'Monoclinic' changed to 'monoclinic'
according to the built-in table from CIF Core dictionary named
'cif_core.dic' version 2.4.1 from 2010-06-29.

Automatic conversion script
Id: cif_fix_values 1646 2011-03-28 12:23:43Z adriana 
;
_cod_original_cell_volume 9231.9(19)
_cod_database_code 4313254

loop_
_symmetry_equiv_pos_as_xyz
'x, y, z'
'-x, y+1/2, -z+1/2'
'-x, -y, -z'
'x, -y-1/2, z-1/2'

loop_
_atom_site_label
_atom_site_type_symbol
_atom_site_fract_x
_atom_site_fract_y
_atom_site_fract_z
_atom_site_U_iso_or_equiv
_atom_site_adp_type
_atom_site_occupancy
_atom_site_symmetry_multiplicity
_atom_site_calc_flag
_atom_site_refinement_flags
_atom_site_disorder_assembly
_atom_site_disorder_group
Mo1 Mo 0.38854(6) 0.46314(10) 0.73922(4) 0.0278(3) Uani 1 1 d . . .
Mo2 Mo 0.40889(6) 0.76725(10) 0.83488(4) 0.0284(3) Uani 1 1 d . . .
Mo3 Mo 0.09957(6) 0.71222(10) 0.72267(4) 0.0301(3) Uani 1 1 d . . .
Mo4 Mo 0.42202(6) 0.51192(10) 0.85402(4) 0.0285(3) Uani 1 1 d . . .
Mo5 Mo 0.25718(6) 0.89733(10) 0.82548(4) 0.0288(3) Uani 1 1 d . . .
Mo6 Mo 0.13298(6) 0.76125(10) 0.83780(4) 0.0302(3) Uani 1 1 d . . .
Mo7 Mo 0.37487(6) 0.71634(10) 0.72048(4) 0.0284(3) Uani 1 1 d . . .
Mo8 Mo 0.25021(6) 0.31332(10) 0.75176(4) 0.0281(3) Uani 1 1 d . . .
Mo9 Mo 0.14568(6) 0.48030(10) 0.85890(4) 0.0300(3) Uani 1 1 d . . .
Mo10 Mo 0.11394(6) 0.43316(10) 0.74405(4) 0.0291(3) Uani 1 1 d . . .
Mo11 Mo 0.22402(6) 0.84758(10) 0.71065(4) 0.0291(3) Uani 1 1 d . . .
Mo12 Mo 0.28331(6) 0.36360(10) 0.86635(4) 0.0286(3) Uani 1 1 d . . .
P1 P 0.16374(17) 0.3606(3) 0.65774(12) 0.0321(9) Uani 1 1 d . . .
P2 P 0.14629(18) 0.7089(3) 0.63098(12) 0.0350(10) Uani 1 1 d . . .
P3 P 0.23940(17) 0.5765(3) 0.72446(12) 0.0271(9) Uani 1 1 d . . .
P4 P 0.27719(17) 0.6333(3) 0.85160(11) 0.0275(9) Uani 1 1 d . . .
P5 P 0.33459(18) 0.5488(3) 0.64148(12) 0.0322(10) Uani 1 1 d . . .
P6 P 0.24964(19) 0.4908(3) 0.94740(11) 0.0336(10) Uani 1 1 d . . .
P7 P 0.42288(18) 0.6785(3) 0.93178(12) 0.0336(10) Uani 1 1 d . . .
P8 P 0.23405(19) 0.8420(3) 0.92098(12) 0.0368(10) Uani 1 1 d . . .
O1 O 0.2659(4) 1.0261(7) 0.8266(3) 0.036(2) Uani 1 1 d . . .
O2 O 0.3396(4) 0.6320(7) 0.8380(3) 0.029(2) Uani 1 1 d . . .
O3 O 0.2708(4) 0.3346(7) 0.8085(3) 0.028(2) Uani 1 1 d . . .
O4 O 0.3919(4) 0.7492(7) 0.7767(3) 0.034(2) Uani 1 1 d . . .
O5 O 0.2212(4) 0.3209(7) 0.6859(3) 0.032(2) Uani 1 1 d . . .
O6 O 0.4044(4) 0.4788(7) 0.7970(3) 0.033(2) Uani 1 1 d . . .
O7 O 0.2438(4) 0.8778(7) 0.7679(3) 0.032(2) Uani 1 1 d . . .
O8 O 0.1250(4) 0.4597(7) 0.8008(3) 0.030(2) Uani 1 1 d . . .
O9 O 0.1753(4) 0.7856(7) 0.8997(3) 0.037(3) Uani 1 1 d . . .
O10 O 0.3609(4) 0.4226(7) 0.8650(3) 0.028(2) Uani 1 1 d . . .
O11 O 0.3393(4) 0.8523(7) 0.8322(3) 0.031(2) Uani 1 1 d . . .
O12 O 0.1788(4) 0.4310(8) 0.6235(3) 0.037(3) Uani 1 1 d . . .
O13 O 0.1122(4) 0.7335(7) 0.7797(3) 0.032(2) Uani 1 1 d . . .
O14 O 0.4562(4) 0.6427(7) 0.8433(3) 0.029(2) Uani 1 1 d . . .
O15 O 0.1383(4) 0.8361(7) 0.7126(3) 0.027(2) Uani 1 1 d . . .
O16 O 0.2745(5) 0.7706(7) 0.9530(3) 0.039(3) Uani 1 1 d . . .
O17 O 0.3039(4) 0.7977(7) 0.7101(3) 0.029(2) Uani 1 1 d . . .
O18 O 0.2933(4) 0.6568(7) 0.8991(3) 0.035(2) Uani 1 1 d . . .
O19 O 0.3238(4) 0.3695(7) 0.7411(3) 0.031(2) Uani 1 1 d . . .
O20 O 0.1968(4) 0.3612(7) 0.8653(3) 0.032(2) Uani 1 1 d . . .
O21 O 0.1713(4) 0.8865(7) 0.8268(3) 0.029(2) Uani 1 1 d . . .
O22 O 0.0941(4) 0.5690(7) 0.7294(3) 0.029(2) Uani 1 1 d . . .
O23 O 0.1872(4) 0.5140(8) 0.9205(3) 0.038(3) Uani 1 1 d . . .
O24 O 0.2275(4) 0.9653(7) 0.6913(3) 0.038(3) Uani 1 1 d . . .
O25 O 0.1291(4) 0.6214(7) 0.8519(3) 0.031(2) Uani 1 1 d . . .
O26 O 0.2630(4) 0.1891(7) 0.7496(3) 0.033(2) Uani 1 1 d . . .
O27 O 0.0251(4) 0.7464(8) 0.7086(3) 0.038(3) Uani 1 1 d . . .
O28 O 0.3094(4) 0.5877(7) 0.7366(3) 0.025(2) Uani 1 1 d . . .
O29 O 0.2250(4) 0.5501(7) 0.6771(3) 0.038(3) Uani 1 1 d . . .
O30 O 0.1987(4) 0.7814(7) 0.6506(3) 0.036(3) Uani 1 1 d . . .
O31 O 0.1635(4) 0.3121(7) 0.7516(3) 0.030(2) Uani 1 1 d . . .
O32 O 0.2154(4) 0.4853(7) 0.7456(3) 0.029(2) Uani 1 1 d . . .
O33 O 0.4229(4) 0.5932(7) 0.7298(3) 0.032(2) Uani 1 1 d . . .
O34 O 0.4861(4) 0.4405(7) 0.8678(3) 0.035(3) Uani 1 1 d . . .
O35 O 0.2361(4) 0.7220(7) 0.8318(3) 0.029(2) Uani 1 1 d . . .
O36 O 0.3038(4) 0.2446(7) 0.8838(3) 0.036(3) Uani 1 1 d . . .
O37 O 0.1054(4) 0.6768(7) 0.6604(3) 0.036(3) Uani 1 1 d . . .
O38 O 0.4130(4) 0.7625(7) 0.8992(3) 0.033(2) Uani 1 1 d . . .
O39 O 0.1201(4) 0.4165(7) 0.6812(3) 0.034(2) Uani 1 1 d . . .
O40 O 0.2707(4) 0.8888(7) 0.8905(3) 0.034(2) Uani 1 1 d . . .
O41 O 0.4666(4) 0.8533(7) 0.8391(3) 0.039(3) Uani 1 1 d . . .
O42 O 0.0647(4) 0.8030(8) 0.8449(3) 0.041(3) Uani 1 1 d . . .
O43 O 0.1719(4) 0.6147(8) 0.6111(3) 0.035(3) Uani 1 1 d . . .
O44 O 0.2827(4) 0.5925(7) 0.9659(3) 0.035(3) Uani 1 1 d . . .
O45 O 0.4256(4) 0.5724(7) 0.9137(3) 0.037(3) Uani 1 1 d . . .
O46 O 0.4466(4) 0.3837(7) 0.7344(3) 0.039(3) Uani 1 1 d . . .
O47 O 0.4248(4) 0.7929(8) 0.7015(3) 0.041(3) Uani 1 1 d . . .
O48 O 0.2692(4) 0.5281(8) 0.6172(3) 0.035(3) Uani 1 1 d . . .
O49 O 0.2922(4) 0.4270(7) 0.9253(3) 0.033(2) Uani 1 1 d . . .
O50 O 0.0432(4) 0.3800(7) 0.7352(3) 0.035(3) Uani 1 1 d . . .
O51 O 0.0799(4) 0.4381(8) 0.8716(3) 0.041(3) Uani 1 1 d . . .
O52 O 0.3406(4) 0.6551(7) 0.6607(3) 0.028(2) Uani 1 1 d . . .
O53 O 0.3554(4) 0.4641(7) 0.6731(3) 0.032(2) Uani 1 1 d . . .
O54 O 0.3731(4) 0.6825(8) 0.9595(3) 0.037(3) Uani 1 1 d . . .
O55 O 0.2063(4) 0.6764(7) 0.7299(3) 0.029(2) Uani 1 1 d . . .
O56 O 0.2445(4) 0.5294(7) 0.8465(3) 0.027(2) Uani 1 1 d . . .
B1 B 0.2115(8) 0.5331(14) 0.6331(5) 0.031(4) Uani 1 1 d . . .
B2 B 0.3067(9) 0.6756(14) 0.9436(6) 0.038(5) Uani 1 1 d . . .
C1 C 0.1206(7) 0.2575(13) 0.6331(5) 0.039(4) Uani 1 1 d . . .
C2 C 0.2413(7) 0.4258(12) 0.9937(5) 0.036(4) Uani 1 1 d . . .
C3 C 0.3798(7) 0.5494(11) 0.6019(4) 0.030(3) Uani 1 1 d . . .
C4 C 0.4919(7) 0.7053(12) 0.9678(4) 0.036(4) Uani 1 1 d . . .
C5 C 0.1359(8) 0.1605(16) 0.6441(5) 0.059(5) Uani 1 1 d . . .
H5 H 0.1732 0.1482 0.6621 0.071 Uiso 1 1 calc . . .
C6 C 0.5097(7) 0.6483(13) 1.0044(5) 0.045(4) Uani 1 1 d . . .
H6 H 0.4860 0.5929 1.0098 0.054 Uiso 1 1 calc . . .
C7 C 0.5305(8) 0.7849(13) 0.9608(5) 0.051(5) Uani 1 1 d . . .
H7 H 0.5200 0.8232 0.9364 0.061 Uiso 1 1 calc . . .
C8 C 0.4440(8) 0.5413(14) 0.6133(5) 0.056(5) Uani 1 1 d . . .
H8 H 0.4627 0.5268 0.6408 0.068 Uiso 1 1 calc . . .
C9 C 0.3549(8) 0.5712(13) 0.5605(5) 0.051(5) Uani 1 1 d . . .
H9 H 0.3124 0.5763 0.5520 0.061 Uiso 1 1 calc . . .
C10 C 0.5984(8) 0.7551(18) 1.0247(6) 0.076(7) Uani 1 1 d . . .
H10 H 0.6334 0.7735 1.0442 0.091 Uiso 1 1 calc . . .
C11 C 0.4790(8) 0.5552(16) 0.5833(8) 0.074(6) Uani 1 1 d . . .
H11 H 0.5215 0.5481 0.5910 0.089 Uiso 1 1 calc . . .
C12 C 0.5625(8) 0.6747(15) 1.0323(5) 0.054(5) Uani 1 1 d . . .
H12 H 0.5739 0.6371 1.0568 0.065 Uiso 1 1 calc . . .
C13 C 0.1003(7) 0.7683(12) 0.5874(5) 0.039(4) Uani 1 1 d . . .
C14 C 0.2149(8) 0.9407(13) 0.9536(5) 0.045(4) Uani 1 1 d . . .
C15 C 0.0430(11) 0.103(2) 0.6033(8) 0.098(9) Uani 1 1 d . . .
H15 H 0.0163 0.0492 0.5935 0.117 Uiso 1 1 calc . . .
C16 C 0.2862(11) 0.3368(17) 1.0572(6) 0.084(7) Uani 1 1 d . . .
H16 H 0.3209 0.3092 1.0745 0.101 Uiso 1 1 calc . . .
C17 C 0.5821(8) 0.8082(14) 0.9880(6) 0.062(5) Uani 1 1 d . . .
H17 H 0.6072 0.8610 0.9819 0.074 Uiso 1 1 calc . . .
C18 C 0.3922(11) 0.5853(17) 0.5319(5) 0.078(7) Uani 1 1 d . . .
H18 H 0.3743 0.5998 0.5043 0.094 Uiso 1 1 calc . . .
C19 C 0.0651(9) 0.2749(15) 0.6067(6) 0.076(7) Uani 1 1 d . . .
H19 H 0.0542 0.3422 0.5991 0.091 Uiso 1 1 calc . . .
C20 C 0.0994(11) 0.0794(17) 0.6301(7) 0.081(7) Uani 1 1 d . . .
H20 H 0.1109 0.0124 0.6377 0.097 Uiso 1 1 calc . . .
C21 C 0.4541(12) 0.5789(17) 0.5428(7) 0.078(7) Uani 1 1 d . . .
H21 H 0.4790 0.5902 0.5234 0.094 Uiso 1 1 calc . . .
C22 C 0.2926(8) 0.3848(15) 1.0204(5) 0.061(5) Uani 1 1 d . . .
H22 H 0.3313 0.3897 1.0134 0.073 Uiso 1 1 calc . . .
C23 C 0.0259(10) 0.199(2) 0.5911(7) 0.093(8) Uani 1 1 d . . .
H23 H -0.0112 0.2123 0.5729 0.111 Uiso 1 1 calc . . .
C24 C 0.2338(10) 1.0360(18) 0.9510(7) 0.087(8) Uani 1 1 d . . .
H24 H 0.2574 1.0544 0.9316 0.105 Uiso 1 1 calc . . .
C25 C 0.0841(14) 0.831(2) 0.5167(7) 0.119(10) Uani 1 1 d . . .
H25 H 0.0987 0.8406 0.4922 0.143 Uiso 1 1 calc . . .
C26 C 0.0256(15) 0.861(2) 0.5198(8) 0.110(10) Uani 1 1 d . . .
H26 H 0.0002 0.8909 0.4967 0.132 Uiso 1 1 calc . . .
C27 C 0.1851(9) 0.4169(17) 1.0054(6) 0.076(6) Uani 1 1 d . . .
H27 H 0.1499 0.4435 0.9884 0.091 Uiso 1 1 calc . . .
C28 C 0.0423(10) 0.8014(17) 0.5890(6) 0.078(6) Uani 1 1 d . . .
H28 H 0.0274 0.7913 0.6134 0.093 Uiso 1 1 calc . . .
C29 C 0.0048(11) 0.850(2) 0.5553(8) 0.117(11) Uani 1 1 d . . .
H29 H -0.0341 0.8738 0.5574 0.141 Uiso 1 1 calc . . .
C30 C 0.1836(15) 0.424(3) 0.5084(9) 0.127(13) Uani 1 1 d . . .
H30 H 0.1750 0.3793 0.5286 0.153 Uiso 1 1 calc . . .
C31 C 0.1210(10) 0.7840(19) 0.5515(7) 0.095(8) Uani 1 1 d . . .
H31 H 0.1608 0.7634 0.5500 0.114 Uiso 1 1 calc . . .
C32 C 0.1652(17) 0.514(2) 0.5086(10) 0.125(12) Uani 1 1 d . . .
H32 H 0.1400 0.5341 0.5269 0.149 Uiso 1 1 calc . . .
C33 C 0.1819(11) 0.9184(16) 0.9820(7) 0.082(7) Uani 1 1 d . . .
H33 H 0.1693 0.8507 0.9837 0.099 Uiso 1 1 calc . . .
C34 C 0.2306(12) 0.329(2) 1.0687(6) 0.103(9) Uani 1 1 d . . .
H34 H 0.2278 0.2976 1.0938 0.123 Uiso 1 1 calc . . .
C35 C 0.1806(10) 0.366(2) 1.0445(7) 0.098(8) Uani 1 1 d . . .
H365 H 0.1426 0.3593 1.0523 0.117 Uiso 1 1 calc . . .
C36 C 0.2166(12) 0.1107(17) 0.9794(11) 0.118(11) Uani 1 1 d . . .
H36 H 0.2272 0.1795 0.9782 0.141 Uiso 1 1 calc . . .
N1 N 0.3127(11) 0.8344(16) 0.6039(7) 0.106(7) Uani 1 1 d . . .
N2 N 0.6073(17) 0.336(2) 0.9217(11) 0.191(14) Uani 1 1 d . . .
H2A H 0.5807 0.3894 0.9192 0.229 Uiso 1 1 calc . . .
H2B H 0.5860 0.2794 0.9253 0.229 Uiso 1 1 calc . . .
N3 N 0.5481(12) 0.687(3) 0.7033(12) 0.18(2) Uani 1 1 d . . .
N4 N 0.083(3) 1.080(5) 0.8544(11) 0.50(6) Uani 1 1 d . . .
N5 N 0.034(2) 1.045(2) 0.9059(7) 0.35(3) Uani 1 1 d . . .
H5A H 0.0460 0.9953 0.9249 0.419 Uiso 1 1 calc . . .
H5B H 0.0226 1.1027 0.9175 0.419 Uiso 1 1 calc . . .
N6 N 0.3384(7) 0.2271(14) 0.6697(4) 0.058(4) Uani 1 1 d . . .
N7 N 0.0922(10) 1.038(2) 0.7425(7) 0.138(10) Uani 1 1 d . . .
H7A H 0.0941 1.0150 0.7688 0.165 Uiso 1 1 calc . . .
H7B H 0.1266 1.0178 0.7338 0.165 Uiso 1 1 calc . . .
N8 N 0.6142(12) 0.5847(16) 0.8280(7) 0.128(8) Uani 1 1 d . . .
H8A H 0.6213 0.5368 0.8482 0.153 Uiso 1 1 calc . . .
H8B H 0.5962 0.5539 0.8040 0.153 Uiso 1 1 calc . . .
N9 N -0.0080(8) 0.5796(16) 0.7961(6) 0.086(6) Uani 1 1 d . . .
N10 N 0.3827(10) 1.141(3) 0.8199(8) 0.129(9) Uani 1 1 d . . .
H10A H 0.3822 1.1262 0.8467 0.154 Uiso 1 1 calc . . .
H10B H 0.3444 1.1604 0.8075 0.154 Uiso 1 1 calc . . .
C37 C 0.5755(7) 0.6591(12) 0.8383(5) 0.033(4) Uani 1 1 d . . .
H37 H 0.5362 0.6504 0.8439 0.040 Uiso 1 1 calc . . .
C38 C 0.0864(9) 0.1413(15) 0.7409(6) 0.056(5) Uani 1 1 d . . .
H38 H 0.1154 0.1886 0.7539 0.067 Uiso 1 1 calc . . .
C39 C 0.0387(10) 0.1602(14) 0.7203(7) 0.059(5) Uani 1 1 d . . .
H39 H 0.0237 0.2267 0.7159 0.070 Uiso 1 1 calc . . .
C40 C 0.3327(8) 0.127(2) 0.6766(7) 0.074(7) Uani 1 1 d . . .
H40 H 0.2987 0.0939 0.6832 0.089 Uiso 1 1 calc . . .
C41 C -0.0395(11) 0.4988(14) 0.7841(7) 0.063(6) Uani 1 1 d . . .
H41 H -0.0299 0.4309 0.7914 0.076 Uiso 1 1 calc . . .
OW O 0.1670(8) 1.1583(13) 0.8351(5) 0.127(6) Uiso 1 1 d . . .
C42 C 0.3942(10) 0.2431(15) 0.6615(5) 0.059(5) Uani 1 1 d . . .
H42 H 0.4094 0.3073 0.6562 0.071 Uiso 1 1 calc . . .
C47 C 0.5498(18) 0.594(3) 0.7131(9) 0.137(17) Uani 1 1 d . . .
H47 H 0.5241 0.5555 0.7266 0.164 Uiso 1 1 calc . . .
C48 C -0.0114(9) 1.0084(18) 0.8637(8) 0.086(8) Uani 1 1 d . . .
H48 H -0.0514 0.9825 0.8575 0.103 Uiso 1 1 calc . . .
C49 C 0.3969(13) 1.065(2) 0.8026(13) 0.137(14) Uani 1 1 d . . .
H49 H 0.3772 1.0016 0.8002 0.164 Uiso 1 1 calc . . .
C50 C 0.4190(19) 0.2152(19) 0.8188(15) 0.157(19) Uani 1 1 d . . .
H50 H 0.4197 0.2780 0.8323 0.189 Uiso 1 1 calc . . .
C51 C 0.3022(12) 0.648(2) 1.0589(9) 0.105(9) Uani 1 1 d . . .
H51 H 0.2643 0.6372 1.0414 0.126 Uiso 1 1 calc . . .
C43 C 0.0294(12) 1.029(2) 0.8422(9) 0.104(10) Uani 1 1 d . . .
H43 H 0.0213 1.0060 0.8147 0.125 Uiso 1 1 calc . . .
C44 C 0.0787(14) 1.061(2) 0.8709(11) 0.105(9) Uiso 1 1 d . . .
H44 H 0.1146 1.0252 0.8814 0.126 Uiso 1 1 calc . . .
C45 C 0.3744(11) 0.8278(16) 0.6116(5) 0.064(6) Uani 1 1 d . . .
H45 H 0.3994 0.8184 0.6378 0.077 Uiso 1 1 calc . . .
C46 C 0.3548(13) 0.651(2) 1.0478(6) 0.087(9) Uani 1 1 d . . .
H46 H 0.3617 0.6436 1.0208 0.105 Uiso 1 1 calc . . .

loop_
_atom_site_aniso_label
_atom_site_aniso_U_11
_atom_site_aniso_U_22
_atom_site_aniso_U_33
_atom_site_aniso_U_23
_atom_site_aniso_U_13
_atom_site_aniso_U_12
Mo1 0.0239(7) 0.0333(8) 0.0268(7) 0.0015(6) 0.0066(5) 0.0025(6)
Mo2 0.0226(7) 0.0336(8) 0.0277(7) 0.0001(6) 0.0019(5) -0.0014(6)
Mo3 0.0233(7) 0.0361(8) 0.0301(7) 0.0017(6) 0.0033(6) 0.0025(6)
Mo4 0.0236(7) 0.0341(8) 0.0267(7) 0.0021(6) 0.0024(5) 0.0006(6)
Mo5 0.0255(7) 0.0302(8) 0.0302(7) 0.0002(6) 0.0045(6) 0.0004(6)
Mo6 0.0248(7) 0.0359(8) 0.0304(7) 0.0007(6) 0.0066(6) 0.0015(6)
Mo7 0.0241(7) 0.0357(8) 0.0259(7) 0.0024(6) 0.0058(6) -0.0006(6)
Mo8 0.0261(7) 0.0314(8) 0.0269(7) -0.0006(6) 0.0056(5) -0.0006(6)
Mo9 0.0257(7) 0.0369(8) 0.0283(7) 0.0014(6) 0.0072(6) -0.0008(6)
Mo10 0.0237(7) 0.0346(8) 0.0289(7) -0.0014(6) 0.0049(6) -0.0032(6)
Mo11 0.0254(7) 0.0331(8) 0.0283(7) 0.0036(6) 0.0040(5) 0.0009(6)
Mo12 0.0260(7) 0.0331(8) 0.0262(7) 0.0024(6) 0.0039(5) 0.0008(6)
P1 0.029(2) 0.041(2) 0.025(2) -0.0028(19) -0.0006(17) -0.0027(19)
P2 0.030(2) 0.049(3) 0.024(2) 0.004(2) 0.0008(17) 0.001(2)
P3 0.021(2) 0.031(2) 0.029(2) 0.0015(18) 0.0052(16) 0.0002(18)
P4 0.025(2) 0.032(2) 0.026(2) 0.0005(18) 0.0061(17) 0.0007(18)
P5 0.030(2) 0.039(3) 0.027(2) -0.0004(19) 0.0061(17) 0.0013(19)
P6 0.036(2) 0.042(3) 0.023(2) 0.0032(19) 0.0072(17) -0.003(2)
P7 0.029(2) 0.042(3) 0.027(2) -0.0008(19) -0.0008(17) -0.0015(19)
P8 0.040(3) 0.042(3) 0.027(2) -0.003(2) 0.0051(19) 0.001(2)
O1 0.037(6) 0.036(6) 0.036(6) -0.001(5) 0.010(5) -0.001(5)
O2 0.026(5) 0.033(6) 0.027(5) 0.006(4) 0.002(4) 0.002(4)
O3 0.023(5) 0.041(6) 0.020(5) 0.001(4) 0.007(4) -0.004(5)
O4 0.025(5) 0.036(6) 0.039(6) -0.001(5) 0.003(5) -0.004(5)
O5 0.025(5) 0.042(6) 0.029(6) -0.003(5) 0.002(4) 0.009(5)
O6 0.023(5) 0.040(6) 0.035(6) 0.004(5) -0.001(4) -0.004(5)
O7 0.021(5) 0.035(6) 0.040(6) 0.002(5) 0.007(4) -0.002(4)
O8 0.031(6) 0.035(6) 0.025(5) 0.001(5) 0.005(4) 0.003(5)
O9 0.040(6) 0.047(7) 0.026(6) -0.002(5) 0.008(5) -0.006(5)
O10 0.025(5) 0.032(6) 0.027(5) 0.004(4) 0.003(4) -0.002(4)
O11 0.025(5) 0.039(6) 0.030(6) 0.003(5) 0.006(4) 0.000(5)
O12 0.031(6) 0.053(7) 0.028(6) 0.003(5) 0.004(5) 0.002(5)
O13 0.026(5) 0.034(6) 0.036(6) 0.001(5) 0.004(4) -0.011(5)
O14 0.023(5) 0.031(6) 0.031(6) 0.002(5) 0.001(4) -0.004(4)
O15 0.026(5) 0.030(6) 0.024(5) 0.002(4) 0.004(4) 0.005(4)
O16 0.047(7) 0.038(7) 0.029(6) -0.005(5) 0.004(5) -0.001(5)
O17 0.023(5) 0.032(6) 0.030(6) -0.001(5) -0.002(4) 0.003(4)
O18 0.031(6) 0.044(7) 0.027(6) -0.001(5) 0.002(4) -0.002(5)
O19 0.023(5) 0.039(6) 0.030(6) -0.004(5) 0.005(4) 0.000(5)
O20 0.024(5) 0.036(6) 0.035(6) 0.002(5) 0.003(4) -0.001(5)
O21 0.032(6) 0.029(6) 0.029(6) 0.001(4) 0.012(4) 0.001(4)
O22 0.019(5) 0.042(6) 0.027(5) -0.002(5) 0.005(4) -0.005(5)
O23 0.032(6) 0.049(7) 0.033(6) -0.002(5) 0.008(5) 0.000(5)
O24 0.029(6) 0.035(6) 0.049(7) 0.010(5) 0.006(5) -0.002(5)
O25 0.027(5) 0.039(6) 0.026(5) -0.001(5) 0.001(4) 0.010(5)
O26 0.039(6) 0.028(6) 0.033(6) -0.007(5) 0.008(5) 0.001(5)
O27 0.020(5) 0.052(7) 0.041(6) 0.002(5) 0.000(5) 0.009(5)
O28 0.021(5) 0.028(6) 0.025(5) -0.006(4) 0.002(4) 0.000(4)
O29 0.046(7) 0.041(7) 0.026(6) 0.002(5) 0.005(5) -0.001(5)
O30 0.034(6) 0.050(7) 0.024(5) 0.008(5) 0.005(4) 0.003(5)
O31 0.031(6) 0.032(6) 0.027(5) -0.001(4) 0.008(4) -0.008(5)
O32 0.023(5) 0.040(6) 0.023(5) 0.001(4) 0.003(4) 0.000(5)
O33 0.026(5) 0.044(6) 0.025(5) 0.008(5) 0.004(4) 0.011(5)
O34 0.024(5) 0.048(7) 0.032(6) 0.002(5) -0.001(4) 0.011(5)
O35 0.032(6) 0.025(6) 0.028(6) 0.000(4) 0.005(4) 0.001(4)
O36 0.032(6) 0.031(6) 0.042(6) 0.010(5) 0.000(5) -0.002(5)
O37 0.026(6) 0.048(7) 0.034(6) 0.000(5) 0.005(4) -0.008(5)
O38 0.029(6) 0.035(6) 0.030(6) 0.004(5) -0.005(4) -0.006(5)
O39 0.029(6) 0.042(6) 0.029(6) -0.003(5) -0.002(4) 0.001(5)
O40 0.042(6) 0.038(6) 0.022(5) -0.001(5) 0.005(5) -0.002(5)
O41 0.035(6) 0.044(7) 0.036(6) -0.002(5) 0.000(5) -0.014(5)
O42 0.026(6) 0.055(7) 0.043(6) -0.006(5) 0.010(5) 0.005(5)
O43 0.032(6) 0.051(7) 0.021(5) -0.003(5) -0.001(4) 0.006(5)
O44 0.035(6) 0.042(7) 0.028(6) 0.005(5) 0.005(5) -0.004(5)
O45 0.034(6) 0.042(7) 0.031(6) 0.005(5) -0.002(5) -0.014(5)
O46 0.038(6) 0.038(6) 0.042(6) -0.002(5) 0.013(5) 0.010(5)
O47 0.032(6) 0.047(7) 0.047(7) 0.016(5) 0.012(5) 0.002(5)
O48 0.024(5) 0.058(7) 0.023(5) -0.004(5) 0.002(4) 0.006(5)
O49 0.027(6) 0.046(7) 0.025(5) 0.001(5) 0.003(4) 0.004(5)
O50 0.023(5) 0.041(6) 0.042(6) 0.001(5) 0.005(5) -0.009(5)
O51 0.025(6) 0.050(7) 0.049(7) 0.003(5) 0.012(5) -0.009(5)
O52 0.027(5) 0.032(6) 0.026(5) 0.004(4) 0.008(4) 0.002(4)
O53 0.034(6) 0.033(6) 0.031(6) 0.000(5) 0.010(5) 0.001(5)
O54 0.030(6) 0.057(7) 0.021(5) -0.005(5) 0.000(4) -0.010(5)
O55 0.019(5) 0.030(6) 0.035(6) -0.008(5) -0.003(4) 0.002(4)
O56 0.023(5) 0.027(6) 0.032(6) -0.001(4) 0.008(4) 0.000(4)
B1 0.033(10) 0.045(12) 0.017(9) 0.010(8) 0.006(7) 0.003(9)
B2 0.051(12) 0.027(10) 0.039(11) 0.004(9) 0.012(9) 0.013(9)
C1 0.045(10) 0.044(11) 0.031(9) -0.003(8) 0.014(8) -0.003(9)
C2 0.035(9) 0.044(10) 0.034(9) -0.003(7) 0.016(7) -0.001(8)
C3 0.037(9) 0.029(9) 0.027(8) -0.005(7) 0.011(7) 0.002(7)
C4 0.039(9) 0.038(10) 0.026(8) -0.007(7) -0.007(7) -0.004(8)
C5 0.043(11) 0.082(15) 0.058(12) -0.019(11) 0.023(9) -0.032(11)
C6 0.033(9) 0.062(12) 0.039(10) 0.000(9) 0.003(8) -0.008(9)
C7 0.042(10) 0.060(12) 0.038(10) 0.016(9) -0.019(8) -0.005(9)
C8 0.048(12) 0.080(14) 0.038(10) -0.007(10) 0.001(9) -0.001(10)
C9 0.051(11) 0.066(13) 0.036(10) 0.001(9) 0.008(9) 0.010(10)
C10 0.040(12) 0.12(2) 0.054(13) -0.005(13) -0.023(10) -0.012(12)
C11 0.033(11) 0.086(16) 0.112(19) 0.005(14) 0.036(12) -0.001(10)
C12 0.039(10) 0.079(14) 0.041(10) 0.010(10) -0.001(8) -0.008(10)
C13 0.032(9) 0.057(11) 0.026(9) 0.000(8) -0.002(7) 0.009(8)
C14 0.064(12) 0.037(11) 0.034(10) -0.011(8) 0.008(9) 0.013(9)
C15 0.073(17) 0.10(2) 0.12(2) -0.055(18) 0.030(16) -0.064(16)
C16 0.095(18) 0.114(19) 0.042(12) 0.048(12) 0.013(12) 0.016(15)
C17 0.061(13) 0.068(14) 0.051(12) 0.001(10) 0.001(10) -0.011(11)
C18 0.101(18) 0.110(19) 0.028(11) 0.012(11) 0.026(11) -0.008(15)
C19 0.065(14) 0.066(14) 0.085(16) -0.033(12) -0.017(12) -0.016(12)
C20 0.087(17) 0.086(17) 0.072(15) 0.014(13) 0.023(13) -0.030(14)
C21 0.091(18) 0.078(16) 0.085(17) 0.001(13) 0.065(15) -0.017(14)
C22 0.050(12) 0.092(16) 0.042(11) 0.023(10) 0.014(9) 0.016(11)
C23 0.073(16) 0.091(19) 0.098(18) -0.033(15) -0.025(13) 0.038(15)
C24 0.083(17) 0.070(16) 0.12(2) -0.045(15) 0.055(15) -0.014(13)
C25 0.13(2) 0.16(3) 0.068(17) 0.055(18) 0.019(17) 0.03(2)
C26 0.15(3) 0.10(2) 0.059(17) 0.013(15) -0.024(17) 0.055(19)
C27 0.057(14) 0.112(18) 0.052(13) 0.008(12) -0.007(10) -0.002(13)
C28 0.084(16) 0.098(18) 0.043(12) 0.001(11) -0.005(11) 0.017(14)
C29 0.10(2) 0.16(3) 0.067(17) -0.033(18) -0.026(15) 0.073(19)
C30 0.11(3) 0.20(4) 0.08(2) 0.06(3) 0.026(17) 0.00(3)
C31 0.084(17) 0.13(2) 0.063(15) 0.028(15) 0.002(13) 0.026(15)
C32 0.19(4) 0.10(2) 0.09(2) 0.01(2) 0.05(2) -0.01(2)
C33 0.13(2) 0.064(15) 0.068(15) 0.004(12) 0.045(15) 0.019(14)
C34 0.093(19) 0.17(3) 0.051(14) 0.063(15) 0.023(13) -0.003(18)
C35 0.071(16) 0.17(3) 0.064(15) 0.049(16) 0.031(13) -0.006(16)
C36 0.082(19) 0.051(16) 0.20(3) -0.030(19) -0.032(19) -0.001(14)
N1 0.112(18) 0.112(17) 0.101(18) 0.048(13) 0.040(14) 0.022(15)
N2 0.30(5) 0.11(2) 0.15(3) 0.04(2) 0.04(3) 0.07(3)
N3 0.065(16) 0.26(5) 0.23(4) -0.18(4) 0.068(19) -0.05(2)
N4 0.75(13) 0.61(10) 0.08(3) 0.22(4) -0.04(4) -0.13(8)
N5 0.73(8) 0.23(4) 0.053(16) -0.026(19) 0.01(3) 0.30(5)
N6 0.041(9) 0.084(13) 0.049(10) -0.015(9) 0.011(7) -0.004(9)
N7 0.069(15) 0.24(3) 0.111(18) 0.02(2) 0.022(13) 0.070(19)
N8 0.14(2) 0.098(18) 0.121(19) 0.029(14) -0.033(16) -0.010(16)
N9 0.056(12) 0.084(15) 0.119(16) 0.009(13) 0.023(11) 0.000(11)
N10 0.089(18) 0.16(3) 0.15(2) 0.03(2) 0.034(16) 0.05(2)
C37 0.023(8) 0.025(9) 0.057(11) 0.003(8) 0.019(7) 0.006(7)
C38 0.039(12) 0.043(12) 0.082(15) -0.023(11) 0.003(10) -0.002(10)
C39 0.055(13) 0.032(11) 0.095(16) -0.011(11) 0.031(12) -0.006(10)
C40 0.029(11) 0.101(19) 0.103(18) -0.010(15) 0.040(11) -0.003(12)
C41 0.081(16) 0.030(11) 0.084(16) 0.006(10) 0.030(13) -0.002(11)
C42 0.072(14) 0.062(14) 0.041(11) -0.018(10) 0.009(10) -0.023(12)
C47 0.14(3) 0.20(4) 0.070(17) -0.01(2) 0.019(17) -0.14(3)
C48 0.037(13) 0.098(19) 0.12(2) 0.025(16) 0.004(13) -0.012(12)
C49 0.09(2) 0.047(17) 0.30(5) 0.00(2) 0.09(3) 0.000(15)
C50 0.11(3) 0.030(15) 0.30(5) -0.03(2) -0.03(3) -0.025(17)
C51 0.067(17) 0.12(2) 0.11(2) -0.036(17) -0.042(15) 0.014(16)
C43 0.063(17) 0.09(2) 0.14(3) -0.032(18) -0.031(16) 0.000(15)
C45 0.097(18) 0.078(15) 0.022(10) 0.019(10) 0.027(11) 0.015(13)
C46 0.10(2) 0.13(2) 0.018(10) -0.019(12) -0.020(12) 0.056(18)

loop_
_atom_type_symbol
_atom_type_description
_atom_type_scat_dispersion_real
_atom_type_scat_dispersion_imag
_atom_type_scat_source
C C 0.0033 0.0016 'International Tables Vol C Tables 4.2.6.8 and 6.1.1.4'
B B 0.0013 0.0007 'International Tables Vol C Tables 4.2.6.8 and 6.1.1.4'
O O 0.0106 0.0060 'International Tables Vol C Tables 4.2.6.8 and 6.1.1.4'
P P 0.1023 0.0942 'International Tables Vol C Tables 4.2.6.8 and 6.1.1.4'
Mo Mo -1.6832 0.6857 'International Tables Vol C Tables 4.2.6.8 and 6.1.1.4'
N N 0.0061 0.0033 'International Tables Vol C Tables 4.2.6.8 and 6.1.1.4'
H H 0.0000 0.0000 'International Tables Vol C Tables 4.2.6.8 and 6.1.1.4'

loop_
_geom_angle_atom_site_label_1
_geom_angle_atom_site_label_2
_geom_angle_atom_site_label_3
_geom_angle
_geom_angle_site_symmetry_1
_geom_angle_site_symmetry_3
_geom_angle_publ_flag
O46 Mo1 O6 99.6(4) . . ?
O46 Mo1 O19 101.6(4) . . ?
O6 Mo1 O19 91.8(4) . . ?
O46 Mo1 O33 101.4(4) . . ?
O6 Mo1 O33 93.6(4) . . ?
O19 Mo1 O33 155.1(4) . . ?
O46 Mo1 O53 91.5(4) . . ?
O6 Mo1 O53 168.9(4) . . ?
O19 Mo1 O53 85.7(4) . . ?
O33 Mo1 O53 84.3(4) . . ?
O46 Mo1 O28 171.2(4) . . ?
O6 Mo1 O28 87.3(3) . . ?
O19 Mo1 O28 83.4(3) . . ?
O33 Mo1 O28 72.6(3) . . ?
O53 Mo1 O28 81.6(3) . . ?
O41 Mo2 O4 99.5(4) . . ?
O41 Mo2 O11 102.1(4) . . ?
O4 Mo2 O11 91.5(4) . . ?
O41 Mo2 O14 99.7(4) . . ?
O4 Mo2 O14 92.0(4) . . ?
O11 Mo2 O14 156.9(4) . . ?
O41 Mo2 O38 93.1(4) . . ?
O4 Mo2 O38 167.4(4) . . ?
O11 Mo2 O38 86.5(4) . . ?
O14 Mo2 O38 85.1(4) . . ?
O41 Mo2 O2 170.2(4) . . ?
O4 Mo2 O2 87.0(3) . . ?
O11 Mo2 O2 84.9(4) . . ?
O14 Mo2 O2 72.6(3) . . ?
O38 Mo2 O2 80.4(3) . . ?
O27 Mo3 O13 100.4(4) . . ?
O27 Mo3 O15 100.3(4) . . ?
O13 Mo3 O15 93.6(4) . . ?
O27 Mo3 O22 102.2(4) . . ?
O13 Mo3 O22 91.9(4) . . ?
O15 Mo3 O22 155.4(4) . . ?
O27 Mo3 O37 92.1(4) . . ?
O13 Mo3 O37 167.5(4) . . ?
O15 Mo3 O37 84.5(4) . . ?
O22 Mo3 O37 85.0(4) . . ?
O27 Mo3 O55 169.1(4) . . ?
O13 Mo3 O55 88.8(3) . . ?
O15 Mo3 O55 73.1(3) . . ?
O22 Mo3 O55 83.1(3) . . ?
O37 Mo3 O55 78.8(3) . . ?
O34 Mo4 O10 101.9(4) . . ?
O34 Mo4 O6 97.9(4) . . ?
O10 Mo4 O6 91.7(4) . . ?
O34 Mo4 O14 101.5(4) . . ?
O10 Mo4 O14 155.5(4) . . ?
O6 Mo4 O14 92.1(4) . . ?
O34 Mo4 O45 94.9(4) . . ?
O10 Mo4 O45 87.3(4) . . ?
O6 Mo4 O45 167.1(4) . . ?
O14 Mo4 O45 83.7(4) . . ?
O34 Mo4 O2 172.4(4) . . ?
O10 Mo4 O2 84.3(3) . . ?
O6 Mo4 O2 86.1(4) . . ?
O14 Mo4 O2 71.9(3) . . ?
O45 Mo4 O2 81.0(3) . . ?
O1 Mo5 O7 98.7(4) . . ?
O1 Mo5 O11 101.7(4) . . ?
O7 Mo5 O11 91.9(4) . . ?
O1 Mo5 O21 100.6(4) . . ?
O7 Mo5 O21 92.8(4) . . ?
O11 Mo5 O21 156.2(4) . . ?
O1 Mo5 O40 92.2(4) . . ?
O7 Mo5 O40 169.0(4) . . ?
O11 Mo5 O40 85.6(4) . . ?
O21 Mo5 O40 85.4(4) . . ?
O1 Mo5 O35 171.4(4) . . ?
O7 Mo5 O35 87.7(3) . . ?
O11 Mo5 O35 83.6(4) . . ?
O21 Mo5 O35 73.3(3) . . ?
O40 Mo5 O35 81.4(3) . . ?
O42 Mo6 O25 101.3(5) . . ?
O42 Mo6 O13 98.8(4) . . ?
O25 Mo6 O13 92.6(4) . . ?
O42 Mo6 O21 101.2(4) . . ?
O25 Mo6 O21 156.5(4) . . ?
O13 Mo6 O21 90.2(4) . . ?
O42 Mo6 O9 93.6(4) . . ?
O25 Mo6 O9 86.8(4) . . ?
O13 Mo6 O9 167.5(4) . . ?
O21 Mo6 O9 85.4(4) . . ?
O42 Mo6 O35 172.5(4) . . ?
O25 Mo6 O35 84.4(3) . . ?
O13 Mo6 O35 85.7(3) . . ?
O21 Mo6 O35 72.6(3) . . ?
O9 Mo6 O35 81.8(3) . . ?
O47 Mo7 O4 101.8(4) . . ?
O47 Mo7 O17 100.6(4) . . ?
O4 Mo7 O17 92.8(4) . . ?
O47 Mo7 O33 99.9(4) . . ?
O4 Mo7 O33 92.1(4) . . ?
O17 Mo7 O33 157.5(4) . . ?
O47 Mo7 O52 91.6(4) . . ?
O4 Mo7 O52 166.6(4) . . ?
O17 Mo7 O52 84.9(4) . . ?
O33 Mo7 O52 85.2(4) . . ?
O47 Mo7 O28 168.7(4) . . ?
O4 Mo7 O28 87.6(3) . . ?
O17 Mo7 O28 85.0(3) . . ?
O33 Mo7 O28 73.2(3) . . ?
O52 Mo7 O28 79.0(3) . . ?
O26 Mo8 O3 100.4(4) . . ?
O26 Mo8 O19 102.3(4) . . ?
O3 Mo8 O19 94.3(4) . . ?
O26 Mo8 O31 99.9(4) . . ?
O3 Mo8 O31 93.1(4) . . ?
O19 Mo8 O31 154.9(4) . . ?
O26 Mo8 O5 91.3(4) . . ?
O3 Mo8 O5 168.2(4) . . ?
O19 Mo8 O5 84.0(4) . . ?
O31 Mo8 O5 83.9(4) . . ?
O26 Mo8 O32 169.5(4) . . ?
O3 Mo8 O32 87.4(4) . . ?
O19 Mo8 O32 83.9(3) . . ?
O31 Mo8 O32 72.5(3) . . ?
O5 Mo8 O32 80.8(3) . . ?
O51 Mo9 O8 98.6(4) . . ?
O51 Mo9 O25 101.1(4) . . ?
O8 Mo9 O25 90.8(4) . . ?
O51 Mo9 O20 103.2(4) . . ?
O8 Mo9 O20 90.9(4) . . ?
O25 Mo9 O20 155.1(4) . . ?
O51 Mo9 O23 94.1(4) . . ?
O8 Mo9 O23 167.3(4) . . ?
O25 Mo9 O23 87.1(4) . . ?
O20 Mo9 O23 85.8(4) . . ?
O51 Mo9 O56 174.2(4) . . ?
O8 Mo9 O56 85.3(3) . . ?
O25 Mo9 O56 83.1(3) . . ?
O20 Mo9 O56 72.2(3) . . ?
O23 Mo9 O56 82.1(3) . . ?
O50 Mo10 O8 100.6(4) . . ?
O50 Mo10 O22 100.5(4) . . ?
O8 Mo10 O22 93.3(4) . . ?
O50 Mo10 O31 99.9(4) . . ?
O8 Mo10 O31 93.7(4) . . ?
O22 Mo10 O31 156.8(4) . . ?
O50 Mo10 O39 91.5(4) . . ?
O8 Mo10 O39 167.9(4) . . ?
O22 Mo10 O39 84.5(4) . . ?
O31 Mo10 O39 84.0(4) . . ?
O50 Mo10 O32 168.6(4) . . ?
O8 Mo10 O32 89.2(3) . . ?
O22 Mo10 O32 84.6(3) . . ?
O31 Mo10 O32 73.3(3) . . ?
O39 Mo10 O32 78.7(3) . . ?
O24 Mo11 O7 99.5(4) . . ?
O24 Mo11 O17 101.6(4) . . ?
O7 Mo11 O17 92.6(4) . . ?
O24 Mo11 O15 101.8(4) . . ?
O7 Mo11 O15 91.3(4) . . ?
O17 Mo11 O15 155.3(4) . . ?
O24 Mo11 O30 92.7(4) . . ?
O7 Mo11 O30 167.7(4) . . ?
O17 Mo11 O30 85.9(4) . . ?
O15 Mo11 O30 85.1(4) . . ?
O24 Mo11 O55 171.4(4) . . ?
O7 Mo11 O55 87.3(3) . . ?
O17 Mo11 O55 83.2(3) . . ?
O15 Mo11 O55 72.6(3) . . ?
O30 Mo11 O55 80.4(3) . . ?
O36 Mo12 O10 101.4(4) . . ?
O36 Mo12 O3 97.5(4) . . ?
O10 Mo12 O3 90.8(4) . . ?
O36 Mo12 O20 101.1(4) . . ?
O10 Mo12 O20 156.8(4) . . ?
O3 Mo12 O20 91.7(4) . . ?
O36 Mo12 O49 94.8(4) . . ?
O10 Mo12 O49 86.4(4) . . ?
O3 Mo12 O49 167.7(4) . . ?
O20 Mo12 O49 86.3(4) . . ?
O36 Mo12 O56 172.9(4) . . ?
O10 Mo12 O56 84.5(3) . . ?
O3 Mo12 O56 86.3(3) . . ?
O20 Mo12 O56 72.7(3) . . ?
O49 Mo12 O56 81.5(3) . . ?
O5 P1 O39 113.5(5) . . ?
O5 P1 O12 111.8(6) . . ?
O39 P1 O12 109.2(6) . . ?
O5 P1 C1 109.6(7) . . ?
O39 P1 C1 104.8(7) . . ?
O12 P1 C1 107.6(7) . . ?
O37 P2 O30 113.9(5) . . ?
O37 P2 O43 111.3(6) . . ?
O30 P2 O43 110.8(6) . . ?
O37 P2 C13 108.3(7) . . ?
O30 P2 C13 109.6(7) . . ?
O43 P2 C13 102.2(6) . . ?
O55 P3 O32 113.5(5) . . ?
O55 P3 O28 112.0(5) . . ?
O32 P3 O28 112.6(5) . . ?
O55 P3 O29 107.1(5) . . ?
O32 P3 O29 104.8(5) . . ?
O28 P3 O29 106.2(5) . . ?
O56 P4 O2 113.1(5) . . ?
O56 P4 O35 113.2(5) . . ?
O2 P4 O35 112.3(5) . . ?
O56 P4 O18 107.2(5) . . ?
O2 P4 O18 104.3(5) . . ?
O35 P4 O18 105.9(5) . . ?
O52 P5 O53 113.1(5) . . ?
O52 P5 O48 111.9(5) . . ?
O53 P5 O48 110.7(6) . . ?
O52 P5 C3 106.2(6) . . ?
O53 P5 C3 110.9(6) . . ?
O48 P5 C3 103.5(6) . . ?
O23 P6 O49 114.1(5) . . ?
O23 P6 O44 110.8(6) . . ?
O49 P6 O44 110.7(5) . . ?
O23 P6 C2 110.7(7) . . ?
O49 P6 C2 108.5(6) . . ?
O44 P6 C2 101.1(6) . . ?
O45 P7 O38 113.6(5) . . ?
O45 P7 O54 110.1(6) . . ?
O38 P7 O54 111.3(6) . . ?
O45 P7 C4 110.2(6) . . ?
O38 P7 C4 108.1(7) . . ?
O54 P7 C4 103.0(6) . . ?
O40 P8 O9 114.0(5) . . ?
O40 P8 O16 111.7(6) . . ?
O9 P8 O16 110.1(6) . . ?
O40 P8 C14 108.8(8) . . ?
O9 P8 C14 109.8(7) . . ?
O16 P8 C14 101.9(7) . . ?
P4 O2 Mo2 129.5(5) . . ?
P4 O2 Mo4 129.7(5) . . ?
Mo2 O2 Mo4 91.5(3) . . ?
Mo8 O3 Mo12 173.6(5) . . ?
Mo7 O4 Mo2 173.8(6) . . ?
P1 O5 Mo8 133.2(5) . . ?
Mo1 O6 Mo4 172.9(6) . . ?
Mo5 O7 Mo11 173.9(5) . . ?
Mo10 O8 Mo9 173.2(5) . . ?
P8 O9 Mo6 133.9(6) . . ?
Mo4 O10 Mo12 162.1(5) . . ?
Mo5 O11 Mo2 161.9(6) . . ?
B1 O12 P1 122.5(9) . . ?
Mo3 O13 Mo6 174.2(5) . . ?
Mo2 O14 Mo4 123.6(4) . . ?
Mo3 O15 Mo11 124.0(5) . . ?
B2 O16 P8 126.8(9) . . ?
Mo7 O17 Mo11 161.6(5) . . ?
B2 O18 P4 177.8(11) . . ?
Mo8 O19 Mo1 161.1(5) . . ?
Mo12 O20 Mo9 124.0(5) . . ?
Mo6 O21 Mo5 123.2(5) . . ?
Mo10 O22 Mo3 162.3(5) . . ?
P6 O23 Mo9 134.1(6) . . ?
Mo9 O25 Mo6 163.3(5) . . ?
P3 O28 Mo7 130.6(5) . . ?
P3 O28 Mo1 130.2(5) . . ?
Mo7 O28 Mo1 90.8(3) . . ?
B1 O29 P3 176.2(10) . . ?
P2 O30 Mo11 132.8(6) . . ?
Mo10 O31 Mo8 122.8(5) . . ?
P3 O32 Mo10 129.6(5) . . ?
P3 O32 Mo8 130.0(5) . . ?
Mo10 O32 Mo8 91.2(3) . . ?
Mo1 O33 Mo7 123.1(5) . . ?
P4 O35 Mo5 131.3(5) . . ?
P4 O35 Mo6 128.7(5) . . ?
Mo5 O35 Mo6 90.4(3) . . ?
P2 O37 Mo3 135.4(6) . . ?
P7 O38 Mo2 134.6(6) . . ?
P1 O39 Mo10 135.2(6) . . ?
P8 O40 Mo5 134.1(6) . . ?
B1 O43 P2 126.9(9) . . ?
B2 O44 P6 128.3(10) . . ?
P7 O45 Mo4 135.6(6) . . ?
B1 O48 P5 127.5(9) . . ?
P6 O49 Mo12 134.2(5) . . ?
P5 O52 Mo7 135.7(5) . . ?
P5 O53 Mo1 133.5(6) . . ?
B2 O54 P7 124.7(9) . . ?
P3 O55 Mo3 130.5(5) . . ?
P3 O55 Mo11 131.8(5) . . ?
Mo3 O55 Mo11 90.1(3) . . ?
P4 O56 Mo12 129.8(5) . . ?
P4 O56 Mo9 130.4(5) . . ?
Mo12 O56 Mo9 90.2(3) . . ?
O29 B1 O48 109.7(12) . . ?
O29 B1 O43 111.4(13) . . ?
O48 B1 O43 109.6(12) . . ?
O29 B1 O12 110.0(12) . . ?
O48 B1 O12 107.4(13) . . ?
O43 B1 O12 108.6(12) . . ?
O18 B2 O54 111.1(13) . . ?
O18 B2 O44 110.5(14) . . ?
O54 B2 O44 108.0(13) . . ?
O18 B2 O16 109.5(12) . . ?
O54 B2 O16 111.4(13) . . ?
O44 B2 O16 106.2(13) . . ?
C5 C1 C19 118.2(16) . . ?
C5 C1 P1 121.1(14) . . ?
C19 C1 P1 120.0(14) . . ?
C27 C2 C22 117.6(15) . . ?
C27 C2 P6 121.9(13) . . ?
C22 C2 P6 120.5(12) . . ?
C9 C3 C8 117.6(14) . . ?
C9 C3 P5 122.3(12) . . ?
C8 C3 P5 119.5(11) . . ?
C7 C4 C6 117.4(13) . . ?
C7 C4 P7 121.0(11) . . ?
C6 C4 P7 121.6(12) . . ?
C1 C5 C20 123.0(19) . . ?
C12 C6 C4 119.5(15) . . ?
C17 C7 C4 122.1(15) . . ?
C11 C8 C3 119.0(16) . . ?
C18 C9 C3 120.9(17) . . ?
C12 C10 C17 118.8(16) . . ?
C21 C11 C8 122.9(18) . . ?
C10 C12 C6 121.4(16) . . ?
C31 C13 C28 117.7(16) . . ?
C31 C13 P2 121.7(14) . . ?
C28 C13 P2 120.6(13) . . ?
C33 C14 C24 118.6(18) . . ?
C33 C14 P8 119.5(16) . . ?
C24 C14 P8 121.9(15) . . ?
C23 C15 C20 123(2) . . ?
C34 C16 C22 121.6(19) . . ?
C7 C17 C10 120.7(17) . . ?
C21 C18 C9 121.8(18) . . ?
C23 C19 C1 123(2) . . ?
C5 C20 C15 116(2) . . ?
C18 C21 C11 117.8(17) . . ?
C16 C22 C2 120.4(17) . . ?
C15 C23 C19 117(2) . . ?
C14 C24 C36 118(2) . 1_565 ?
C26 C25 C31 118(2) . . ?
C29 C26 C25 121(2) . . ?
C2 C27 C35 120.1(17) . . ?
C13 C28 C29 122(2) . . ?
C26 C29 C28 119(2) . . ?
C32 C30 C36 122(3) . 4_565 ?
C13 C31 C25 122(2) . . ?
C30 C32 C33 119(3) . 4_575 ?
C14 C33 C32 125(2) . 4_576 ?
C35 C34 C16 120.5(19) . . ?
C34 C35 C27 119.8(19) . . ?
C30 C36 C24 117(3) 4_566 1_545 ?
C45 N1 C51 98.8(18) . 4_575 ?
C46 N2 C45 117(4) 3_667 2_646 ?
C50 N3 C47 118(3) 2_656 . ?
C44 N4 C43 78(8) . . ?
C48 N5 C44 78.9(15) . . ?
C42 N6 C40 108.1(16) . . ?
C38 N7 C41 105.9(18) 1_565 2_556 ?
C40 N8 C37 110(2) 2_656 . ?
C41 N9 C39 109.1(19) . 2_556 ?
C49 N10 C50 113(3) . 1_565 ?
C42 C37 N8 104.7(16) 2_656 . ?
C39 C38 N7 108(2) . 1_545 ?
C38 C39 N9 114(2) . 2_546 ?
N6 C40 N8 105.9(19) . 2_646 ?
N9 C41 N7 103.1(18) . 2_546 ?
C37 C42 N6 111.6(17) 2_646 . ?
N3 C47 C49 99(2) . 2_646 ?
C43 C48 N5 91(3) . . ?
N10 C49 C47 105(3) . 2_656 ?
N3 C50 N10 105(3) 2_646 1_545 ?
C46 C51 N1 107.8(19) . 4_576 ?
C48 C43 N4 128(4) . . ?
N4 C44 N5 150(9) . . ?
N2 C45 N1 109(2) 2_656 . ?
N2 C46 C51 107(3) 3_667 . ?

loop_
_geom_bond_atom_site_label_1
_geom_bond_atom_site_label_2
_geom_bond_distance
_geom_bond_site_symmetry_2
_geom_bond_publ_flag
Mo1 O46 1.681(9) . ?
Mo1 O6 1.860(9) . ?
Mo1 O19 1.892(9) . ?
Mo1 O33 1.907(10) . ?
Mo1 O53 2.138(9) . ?
Mo1 O28 2.378(8) . ?
Mo2 O41 1.685(9) . ?
Mo2 O4 1.877(9) . ?
Mo2 O11 1.885(9) . ?
Mo2 O14 1.923(9) . ?
Mo2 O38 2.084(9) . ?
Mo2 O2 2.353(9) . ?
Mo3 O27 1.682(9) . ?
Mo3 O13 1.847(9) . ?
Mo3 O15 1.887(9) . ?
Mo3 O22 1.888(9) . ?
Mo3 O37 2.111(9) . ?
Mo3 O55 2.372(8) . ?
Mo4 O34 1.682(9) . ?
Mo4 O10 1.872(9) . ?
Mo4 O6 1.876(9) . ?
Mo4 O14 1.924(9) . ?
Mo4 O45 2.088(9) . ?
Mo4 O2 2.382(9) . ?
Mo5 O1 1.690(10) . ?
Mo5 O7 1.863(9) . ?
Mo5 O11 1.880(9) . ?
Mo5 O21 1.913(9) . ?
Mo5 O40 2.085(9) . ?
Mo5 O35 2.351(9) . ?
Mo6 O42 1.664(9) . ?
Mo6 O25 1.887(9) . ?
Mo6 O13 1.897(9) . ?
Mo6 O21 1.907(9) . ?
Mo6 O9 2.078(9) . ?
Mo6 O35 2.384(9) . ?
Mo7 O47 1.693(9) . ?
Mo7 O4 1.849(9) . ?
Mo7 O17 1.870(9) . ?
Mo7 O33 1.917(9) . ?
Mo7 O52 2.106(9) . ?
Mo7 O28 2.343(9) . ?
Mo8 O26 1.648(9) . ?
Mo8 O3 1.839(8) . ?
Mo8 O19 1.880(9) . ?
Mo8 O31 1.918(9) . ?
Mo8 O5 2.122(9) . ?
Mo8 O32 2.367(9) . ?
Mo9 O51 1.681(9) . ?
Mo9 O8 1.881(9) . ?
Mo9 O25 1.882(9) . ?
Mo9 O20 1.908(9) . ?
Mo9 O23 2.085(9) . ?
Mo9 O56 2.387(8) . ?
Mo10 O50 1.684(9) . ?
Mo10 O8 1.852(9) . ?
Mo10 O22 1.865(9) . ?
Mo10 O31 1.910(9) . ?
Mo10 O39 2.093(9) . ?
Mo10 O32 2.335(9) . ?
Mo11 O24 1.668(9) . ?
Mo11 O7 1.874(9) . ?
Mo11 O17 1.886(9) . ?
Mo11 O15 1.916(9) . ?
Mo11 O30 2.115(9) . ?
Mo11 O55 2.373(9) . ?
Mo12 O36 1.684(9) . ?
Mo12 O10 1.889(9) . ?
Mo12 O3 1.891(8) . ?
Mo12 O20 1.908(9) . ?
Mo12 O49 2.068(9) . ?
Mo12 O56 2.370(9) . ?
P1 O5 1.507(9) . ?
P1 O39 1.529(10) . ?
P1 O12 1.534(10) . ?
P1 C1 1.751(16) . ?
P2 O37 1.503(10) . ?
P2 O30 1.535(10) . ?
P2 O43 1.547(10) . ?
P2 C13 1.759(15) . ?
P3 O55 1.522(9) . ?
P3 O32 1.522(9) . ?
P3 O28 1.527(9) . ?
P3 O29 1.554(10) . ?
P4 O56 1.529(9) . ?
P4 O2 1.530(9) . ?
P4 O35 1.533(9) . ?
P4 O18 1.551(10) . ?
P5 O52 1.517(9) . ?
P5 O53 1.520(10) . ?
P5 O48 1.531(9) . ?
P5 C3 1.781(14) . ?
P6 O23 1.516(10) . ?
P6 O49 1.538(10) . ?
P6 O44 1.577(10) . ?
P6 C2 1.774(15) . ?
P7 O45 1.510(10) . ?
P7 O38 1.512(9) . ?
P7 O54 1.556(10) . ?
P7 C4 1.770(14) . ?
P8 O40 1.529(10) . ?
P8 O9 1.536(10) . ?
P8 O16 1.547(10) . ?
P8 C14 1.774(16) . ?
O12 B1 1.52(2) . ?
O16 B2 1.491(19) . ?
O18 B2 1.447(19) . ?
O29 B1 1.427(17) . ?
O43 B1 1.473(18) . ?
O44 B2 1.46(2) . ?
O48 B1 1.469(18) . ?
O54 B2 1.46(2) . ?
C1 C5 1.34(2) . ?
C1 C19 1.37(2) . ?
C2 C27 1.38(2) . ?
C2 C22 1.39(2) . ?
C3 C9 1.385(19) . ?
C3 C8 1.40(2) . ?
C4 C7 1.39(2) . ?
C4 C6 1.39(2) . ?
C5 C20 1.35(2) . ?
C6 C12 1.38(2) . ?
C7 C17 1.34(2) . ?
C8 C11 1.37(2) . ?
C9 C18 1.37(2) . ?
C10 C12 1.37(2) . ?
C10 C17 1.37(2) . ?
C11 C21 1.36(3) . ?
C13 C31 1.35(2) . ?
C13 C28 1.36(2) . ?
C14 C33 1.32(2) . ?
C14 C24 1.32(2) . ?
C15 C23 1.35(3) . ?
C15 C20 1.41(3) . ?
C16 C34 1.36(3) . ?
C16 C22 1.39(2) . ?
C18 C21 1.35(3) . ?
C19 C23 1.35(3) . ?
C24 C36 1.45(3) 1_565 ?
C25 C26 1.38(3) . ?
C25 C31 1.40(3) . ?
C26 C29 1.34(3) . ?
C27 C35 1.46(3) . ?
C28 C29 1.39(3) . ?
C30 C32 1.24(4) . ?
C30 C36 1.38(4) 4_565 ?
C32 C33 1.34(3) 4_575 ?
C33 C32 1.34(3) 4_576 ?
C34 C35 1.32(3) . ?
C36 C30 1.38(4) 4_566 ?
C36 C24 1.45(3) 1_545 ?
N1 C45 1.34(3) . ?
N1 C51 1.46(3) 4_575 ?
N2 C46 1.18(3) 3_667 ?
N2 C45 1.24(3) 2_646 ?
N3 C50 1.18(5) 2_656 ?
N3 C47 1.25(5) . ?
N4 C44 0.61(5) . ?
N4 C43 1.35(7) . ?
N5 C48 1.61(4) . ?
N5 C44 1.66(5) . ?
N6 C42 1.33(2) . ?
N6 C40 1.33(2) . ?
N7 C38 1.36(3) 1_565 ?
N7 C41 1.40(3) 2_556 ?
N8 C40 1.33(3) 2_656 ?
N8 C37 1.38(3) . ?
N9 C41 1.28(2) . ?
N9 C39 1.31(2) 2_556 ?
N10 C49 1.21(3) . ?
N10 C50 1.26(3) 1_565 ?
C37 C42 1.28(2) 2_656 ?
C38 C39 1.16(2) . ?
C38 N7 1.36(3) 1_545 ?
C39 N9 1.31(2) 2_546 ?
C40 N8 1.33(3) 2_646 ?
C41 N7 1.40(3) 2_546 ?
C42 C37 1.28(2) 2_646 ?
C47 C49 1.43(4) 2_646 ?
C48 C43 1.28(3) . ?
C49 C47 1.43(4) 2_656 ?
C50 N3 1.18(5) 2_646 ?
C50 N10 1.26(3) 1_545 ?
C51 C46 1.28(3) . ?
C51 N1 1.46(3) 4_576 ?
C45 N2 1.24(3) 2_656 ?
C46 N2 1.18(3) 3_667 ?
